data_4026051
loop_
_publ_author_name
'Kevin S. Eccles'
'Rebecca E. Deasy'
'L\'aszl\'o F\'abi\'an'
'Anita R. Maguire'
'Simon E. Lawrence'

_publ_contact_author_address
;Department of Chemistry 
Analytical and Biological Chemistry Research Facility
University College Cork
Cork
Ireland
;
_publ_contact_author_email s.lawrence@ucc.ie
_publ_contact_author_fax +353(21)4274097
_publ_contact_author_name 'Simon E. Lawrence'
_publ_contact_author_phone +353(21)4903143
_publ_section_title
;
 The Use of Co-crystals for the Determination of Absolute Stereochemistry:
 An Alternative to Salt Formation
;
_journal_name_full 'Journal of Organic Chemistry'
_journal_page_first 1159
_journal_page_last 1162
_journal_paper_doi 10.1021/jo102148p
_journal_volume 76
_journal_year 2011
_chemical_formula_moiety 'C10 H11 F O2, C6 H6 N2 O'
_chemical_formula_sum 'C16 H17 F N2 O3'
_chemical_formula_weight 304.32
_chemical_melting_point 374(1)
_space_group_crystal_system monoclinic
_space_group_IT_number 14
_space_group_name_Hall '-P 2ybc'
_space_group_name_H-M_alt 'P 1 21/c 1'
_symmetry_space_group_name_Hall '-P 2ybc'
_symmetry_space_group_name_H-M 'P 1 21/c 1'
_atom_sites_solution_hydrogens geom
_atom_sites_solution_primary direct
_atom_sites_solution_secondary difmap
_audit_creation_method 'APEX2 v2010.1-2'
_cell_angle_alpha 90
_cell_angle_beta 110.812(8)
_cell_angle_gamma 90
_cell_formula_units_Z 4
_cell_length_a 13.397(5)
_cell_length_b 9.956(3)
_cell_length_c 12.273(4)
_cell_measurement_reflns_used 4227
_cell_measurement_temperature 100.(2)
_cell_measurement_theta_max 24.6456
_cell_measurement_theta_min 2.6136
_cell_volume 1530.2(9)
_computing_cell_refinement 'SAINT V7.66A (Bruker AXS, 2009)'
_computing_data_collection 'Bruker Instrument Service v2009, 7, 0, 0'
_computing_data_reduction 'SAINT V7.66A (Bruker AXS, 2009)'
_computing_molecular_graphics 'Mercury 2.3 (Macrae et al, 2008)'
_computing_structure_refinement 'SHELXL-97 (Sheldrick, 2008)'
_computing_structure_solution 'SHELXS-97 (Sheldrick, 2008)'
_diffrn_ambient_temperature 100.(2)
_diffrn_detector_area_resol_mean 8.3333
_diffrn_measured_fraction_theta_full 0.998
_diffrn_measured_fraction_theta_max 0.998
_diffrn_measurement_device_type 'Bruker APEX DUO'
_diffrn_measurement_method '\w and \f scans'
_diffrn_radiation_monochromator graphite
_diffrn_radiation_source 'fine-focus sealed tube'
_diffrn_radiation_type MoK\a
_diffrn_radiation_wavelength 0.71073
_diffrn_reflns_av_R_equivalents 0.0594
_diffrn_reflns_av_sigmaI/netI 0.0454
_diffrn_reflns_limit_h_max 15
_diffrn_reflns_limit_h_min -15
_diffrn_reflns_limit_k_max 11
_diffrn_reflns_limit_k_min -11
_diffrn_reflns_limit_l_max 14
_diffrn_reflns_limit_l_min -14
_diffrn_reflns_number 14546
_diffrn_reflns_theta_full 24.89
_diffrn_reflns_theta_max 24.89
_diffrn_reflns_theta_min 1.63
_exptl_absorpt_coefficient_mu 0.100
_exptl_absorpt_correction_T_max 0.7452
_exptl_absorpt_correction_T_min 0.4419
_exptl_absorpt_correction_type multi-scan
_exptl_absorpt_process_details 'SADABS V2008/1 (Bruker AXS)'
_exptl_crystal_colour colourless
_exptl_crystal_density_diffrn 1.321
_exptl_crystal_description block
_exptl_crystal_F_000 640
_exptl_crystal_size_max 0.43
_exptl_crystal_size_mid 0.36
_exptl_crystal_size_min 0.29
_refine_diff_density_max 0.766
_refine_diff_density_min -0.273
_refine_ls_extinction_method none
_refine_ls_goodness_of_fit_ref 1.041
_refine_ls_hydrogen_treatment mixed
_refine_ls_matrix_type full
_refine_ls_number_parameters 209
_refine_ls_number_reflns 2660
_refine_ls_number_restraints 0
_refine_ls_restrained_S_all 1.041
_refine_ls_R_factor_all 0.0831
_refine_ls_R_factor_gt 0.0616
_refine_ls_shift/su_max 0.000
_refine_ls_shift/su_mean 0.000
_refine_ls_structure_factor_coef Fsqd
_refine_ls_weighting_details 'calc w=1/[\s^2^(Fo^2^)+(0.1042P)^2^+1.1066P] where P=(Fo^2^+2Fc^2^)/3'
_refine_ls_weighting_scheme calc
_refine_ls_wR_factor_gt 0.1601
_refine_ls_wR_factor_ref 0.1842
_reflns_number_gt 1988
_reflns_number_total 2660
_reflns_threshold_expression >2sigma(I)
_cod_data_source_file jo102148p_si_009.cif
_cod_data_source_block Compound_2d_Racemic
_cod_database_code 4026051

loop_
_space_group_symop_operation_xyz
'x, y, z'
'-x, y+1/2, -z+1/2'
'-x, -y, -z'
'x, -y-1/2, z-1/2'

loop_
_atom_site_type_symbol
_atom_site_label
_atom_site_fract_x
_atom_site_fract_y
_atom_site_fract_z
_atom_site_U_iso_or_equiv
_atom_site_adp_type
_atom_site_calc_flag
_atom_site_refinement_flags
_atom_site_occupancy
C C4 0.2958(2) 0.9415(2) 0.6669(2) 0.0269(6) Uani d . 1
C C3 0.2690(2) 0.9446(3) 0.7768(2) 0.0348(7) Uani d . 1
H H3A 0.2659 0.8512 0.803 0.042 Uiso calc R 1
H H3B 0.3273 0.9911 0.8387 0.042 Uiso calc R 1
C C2 0.1644(2) 1.0138(3) 0.7627(3) 0.0389(7) Uani d . 1
H H2 0.1689 1.1064 0.7332 0.047 Uiso calc R 1
C C1 0.0689(3) 0.9470(4) 0.6738(3) 0.0536(9) Uani d . 1
H H1A 0.0594 0.8572 0.7014 0.08 Uiso calc R 1
H H1B 0.0804 0.9393 0.5996 0.08 Uiso calc R 1
H H1C 0.0049 1.001 0.6628 0.08 Uiso calc R 1
O O5 0.29975(17) 1.06090(16) 0.62349(17) 0.0357(5) Uani d . 1
H H5 0.3184 1.0535 0.5653 0.053 Uiso calc R 1
O O6 0.31384(17) 0.83796(17) 0.62436(16) 0.0376(5) Uani d . 1
C C12 0.1574(2) 0.9213(3) 0.9553(3) 0.0394(7) Uani d . 1
H H12 0.1694 0.8337 0.932 0.047 Uiso calc R 1
C C8 0.1324(2) 1.1553(3) 0.9160(3) 0.0389(7) Uani d . 1
H H8 0.127 1.23 0.8661 0.047 Uiso calc R 1
C C7 0.1510(2) 1.0298(3) 0.8805(2) 0.0346(7) Uani d . 1
C C9 0.1213(2) 1.1751(3) 1.0224(3) 0.0399(7) Uani d . 1
H H9 0.1088 1.2624 1.046 0.048 Uiso calc R 1
C C11 0.1465(2) 0.9390(3) 1.0631(3) 0.0375(7) Uani d . 1
H H11 0.1512 0.8652 1.1138 0.045 Uiso calc R 1
C C10 0.1287(2) 1.0668(3) 1.0933(2) 0.0355(7) Uani d . 1
F F13 0.11874(15) 1.0873(2) 1.19910(15) 0.0538(6) Uani d . 1
C C14 0.41062(18) 0.0260(2) 0.2424(2) 0.0215(5) Uani d . 1
C C16 0.3778(2) -0.0690(2) 0.4048(2) 0.0278(6) Uani d . 1
H H16 0.3749 -0.146 0.4493 0.033 Uiso calc R 1
C C15 0.4084(2) -0.0858(2) 0.3091(2) 0.0270(6) Uani d . 1
H H15 0.4275 -0.1719 0.2894 0.032 Uiso calc R 1
N N17 0.35203(17) 0.0507(2) 0.43787(18) 0.0259(5) Uani d . 1
C C20 0.44329(19) 0.0171(2) 0.1366(2) 0.0222(5) Uani d . 1
C C18 0.3566(2) 0.1583(2) 0.3739(2) 0.0275(6) Uani d . 1
H H18 0.3396 0.2439 0.3969 0.033 Uiso calc R 1
C C19 0.3847(2) 0.1504(2) 0.2761(2) 0.0251(6) Uani d . 1
H H19 0.3863 0.2288 0.2327 0.03 Uiso calc R 1
O O21 0.47493(14) 0.11867(16) 0.10068(15) 0.0292(5) Uani d . 1
N N22 0.43860(19) -0.1035(2) 0.0881(2) 0.0264(5) Uani d . 1
H H22A 0.410(2) -0.168(3) 0.112(2) 0.026(7) Uiso d . 1
H H22B 0.457(2) -0.108(3) 0.025(3) 0.033(8) Uiso d . 1

loop_
_atom_site_aniso_label
_atom_site_aniso_U_11
_atom_site_aniso_U_22
_atom_site_aniso_U_33
_atom_site_aniso_U_12
_atom_site_aniso_U_13
_atom_site_aniso_U_23
C4 0.0362(14) 0.0240(13) 0.0241(13) 0.0009(10) 0.0149(11) 0.0003(11)
C3 0.0445(16) 0.0355(15) 0.0297(14) 0.0037(12) 0.0199(12) 0.0039(12)
C2 0.0502(17) 0.0398(16) 0.0322(15) 0.0051(13) 0.0212(13) 0.0023(13)
C1 0.0492(19) 0.084(3) 0.0321(17) -0.0065(17) 0.0204(14) -0.0103(17)
O5 0.0697(14) 0.0164(9) 0.0338(11) 0.0021(8) 0.0343(10) -0.0014(8)
O6 0.0674(14) 0.0178(10) 0.0347(11) 0.0044(8) 0.0268(10) 0.0019(8)
C12 0.0402(16) 0.0409(17) 0.0386(16) 0.0061(12) 0.0159(13) -0.0106(13)
C8 0.0435(17) 0.0399(17) 0.0386(17) 0.0007(12) 0.0211(13) 0.0019(13)
C7 0.0335(15) 0.0465(17) 0.0259(14) 0.0031(12) 0.0131(11) 0.0010(12)
C9 0.0452(17) 0.0389(16) 0.0414(17) -0.0038(13) 0.0224(13) -0.0094(14)
C11 0.0380(16) 0.0431(17) 0.0331(16) 0.0025(12) 0.0146(12) 0.0047(13)
C10 0.0315(14) 0.0551(19) 0.0227(14) -0.0047(12) 0.0131(11) -0.0090(13)
F13 0.0578(11) 0.0784(14) 0.0310(10) -0.0090(9) 0.0230(8) -0.0147(9)
C14 0.0272(12) 0.0151(11) 0.0236(12) -0.0015(9) 0.0108(10) -0.0012(9)
C16 0.0482(16) 0.0133(12) 0.0256(13) -0.0006(10) 0.0175(12) 0.0020(10)
C15 0.0448(15) 0.0133(12) 0.0266(13) 0.0014(10) 0.0170(11) -0.0014(10)
N17 0.0397(12) 0.0171(10) 0.0244(11) -0.0007(8) 0.0157(9) -0.0016(8)
C20 0.0316(13) 0.0144(12) 0.0220(12) 0.0016(9) 0.0113(10) 0.0037(9)
C18 0.0420(15) 0.0129(12) 0.0327(14) -0.0022(10) 0.0197(12) -0.0017(10)
C19 0.0377(14) 0.0137(12) 0.0280(14) -0.0025(10) 0.0165(11) 0.0008(10)
O21 0.0487(11) 0.0143(9) 0.0311(10) -0.0021(7) 0.0221(8) 0.0013(7)
N22 0.0477(14) 0.0128(11) 0.0264(12) -0.0023(9) 0.0224(10) 0.0014(9)

loop_
_atom_type_symbol
_atom_type_description
_atom_type_scat_dispersion_real
_atom_type_scat_dispersion_imag
_atom_type_scat_source
C C 0.0033 0.0016 'International Tables Vol C Tables 4.2.6.8 and 6.1.1.4'
H H 0.0000 0.0000 'International Tables Vol C Tables 4.2.6.8 and 6.1.1.4'
N N 0.0061 0.0033 'International Tables Vol C Tables 4.2.6.8 and 6.1.1.4'
O O 0.0106 0.0060 'International Tables Vol C Tables 4.2.6.8 and 6.1.1.4'
F F 0.0171 0.0103 'International Tables Vol C Tables 4.2.6.8 and 6.1.1.4'

loop_
_geom_angle_atom_site_label_1
_geom_angle_atom_site_label_2
_geom_angle_atom_site_label_3
_geom_angle
O6 C4 O5 123.4(2)
O6 C4 C3 123.0(2)
O5 C4 C3 113.6(2)
C2 C3 C4 114.2(2)
C2 C3 H3A 108.7
C4 C3 H3A 108.7
C2 C3 H3B 108.7
C4 C3 H3B 108.7
H3A C3 H3B 107.6
C1 C2 C3 113.2(3)
C1 C2 C7 112.0(2)
C3 C2 C7 110.8(2)
C1 C2 H2 106.8
C3 C2 H2 106.8
C7 C2 H2 106.8
C2 C1 H1A 109.5
C2 C1 H1B 109.5
H1A C1 H1B 109.5
C2 C1 H1C 109.5
H1A C1 H1C 109.5
H1B C1 H1C 109.5
C4 O5 H5 109.5
C11 C12 C7 121.5(3)
C11 C12 H12 119.3
C7 C12 H12 119.3
C7 C8 C9 121.5(3)
C7 C8 H8 119.3
C9 C8 H8 119.3
C8 C7 C12 118.0(3)
C8 C7 C2 119.3(3)
C12 C7 C2 122.7(3)
C10 C9 C8 118.8(3)
C10 C9 H9 120.6
C8 C9 H9 120.6
C10 C11 C12 117.5(3)
C10 C11 H11 121.3
C12 C11 H11 121.3
F13 C10 C9 118.5(3)
F13 C10 C11 118.8(3)
C9 C10 C11 122.7(3)
C15 C14 C19 118.7(2)
C15 C14 C20 122.2(2)
C19 C14 C20 119.1(2)
N17 C16 C15 123.3(2)
N17 C16 H16 118.4
C15 C16 H16 118.4
C16 C15 C14 118.5(2)
C16 C15 H15 120.7
C14 C15 H15 120.7
C18 N17 C16 117.5(2)
O21 C20 N22 123.1(2)
O21 C20 C14 119.9(2)
N22 C20 C14 117.0(2)
N17 C18 C19 123.1(2)
N17 C18 H18 118.5
C19 C18 H18 118.5
C18 C19 C14 118.9(2)
C18 C19 H19 120.5
C14 C19 H19 120.5
C20 N22 H22A 118.9(18)
C20 N22 H22B 116.8(19)
H22A N22 H22B 124.(3)

loop_
_geom_bond_atom_site_label_1
_geom_bond_atom_site_label_2
_geom_bond_distance
C4 O6 1.218(3)
C4 O5 1.311(3)
C4 C3 1.515(4)
C3 C2 1.514(4)
C3 H3A 0.99
C3 H3B 0.99
C2 C1 1.510(4)
C2 C7 1.527(4)
C2 H2 1.0
C1 H1A 0.98
C1 H1B 0.98
C1 H1C 0.98
O5 H5 0.84
C12 C11 1.394(4)
C12 C7 1.400(4)
C12 H12 0.95
C8 C7 1.374(4)
C8 C9 1.381(4)
C8 H8 0.95
C9 C10 1.367(4)
C9 H9 0.95
C11 C10 1.369(4)
C11 H11 0.95
C10 F13 1.367(3)
C14 C15 1.387(3)
C14 C19 1.389(3)
C14 C20 1.514(3)
C16 N17 1.343(3)
C16 C15 1.385(4)
C16 H16 0.95
C15 H15 0.95
N17 C18 1.343(3)
C20 O21 1.236(3)
C20 N22 1.332(3)
C18 C19 1.381(4)
C18 H18 0.95
C19 H19 0.95
N22 H22A 0.85(3)
N22 H22B 0.90(3)

loop_
_geom_hbond_atom_site_label_D
_geom_hbond_atom_site_label_H
_geom_hbond_atom_site_label_A
_geom_hbond_site_symmetry_A
_geom_hbond_distance_DH
_geom_hbond_distance_HA
_geom_hbond_distance_DA
_geom_hbond_angle_DHA
N22 H22A O6 4_565 0.85(3) 2.17(3) 2.995(3) 165.(2)
N22 H22B O21 3_655 0.90(3) 2.05(3) 2.940(3) 171.(3)
O5 H5 N17 1_565 0.84 1.77 2.612(3) 175.2

loop_
_geom_torsion_atom_site_label_1
_geom_torsion_atom_site_label_2
_geom_torsion_atom_site_label_3
_geom_torsion_atom_site_label_4
_geom_torsion
O6 C4 C3 C2 -124.1(3)
O5 C4 C3 C2 57.2(3)
C4 C3 C2 C1 61.1(3)
C4 C3 C2 C7 -172.1(2)
C9 C8 C7 C12 0.7(4)
C9 C8 C7 C2 -179.0(3)
C11 C12 C7 C8 -0.7(4)
C11 C12 C7 C2 179.0(3)
C1 C2 C7 C8 -107.5(3)
C3 C2 C7 C8 125.1(3)
C1 C2 C7 C12 72.8(4)
C3 C2 C7 C12 -54.7(4)
C7 C8 C9 C10 -0.3(4)
C7 C12 C11 C10 0.3(4)
C8 C9 C10 F13 179.4(2)
C8 C9 C10 C11 -0.1(4)
C12 C11 C10 F13 -179.4(2)
C12 C11 C10 C9 0.1(4)
N17 C16 C15 C14 -1.3(4)
C19 C14 C15 C16 1.6(4)
C20 C14 C15 C16 179.8(2)
C15 C16 N17 C18 0.1(4)
C15 C14 C20 O21 -158.4(2)
C19 C14 C20 O21 19.9(3)
C15 C14 C20 N22 19.9(3)
C19 C14 C20 N22 -161.8(2)
C16 N17 C18 C19 1.0(4)
N17 C18 C19 C14 -0.6(4)
C15 C14 C19 C18 -0.7(4)
C20 C14 C19 C18 -179.0(2)
